data_7129728
loop_
_publ_author_name
'Nishiuchi, Tomohiko'
'Ishii, Daisuke'
'Aibara, Seito'
'Sato, Hiroyasu'
'Kubo, Takashi'

_publ_section_title
;
 Synthesis, properties and chemical modification of a persistent
 triisopropylsilylethynyl substituted tri(9-anthryl)methyl radical
;
_journal_name_full 'Chemical Communications'
_journal_paper_doi 10.1039/D2CC00548D
_journal_year 2022
_chemical_formula_moiety 'C72 H67 Si'
_chemical_formula_sum 'C72 H67 Si'
_chemical_formula_weight 960.34
_space_group_crystal_system monoclinic
_space_group_IT_number 14
_space_group_name_Hall '-P 2yn'
_space_group_name_H-M_alt 'P 1 21/n 1'
_atom_sites_solution_hydrogens geom
_atom_sites_solution_primary dual
_audit_creation_date 2020-12-16
_audit_creation_method
;
Olex2 1.3-ac4
(compiled 2019.10.09 svn.r3662 for Rigaku Oxford Diffraction, GUI svn.r5959)
;
_audit_update_record
;
2021-11-22 deposited with the CCDC.	2022-02-17 downloaded from the CCDC.
;
_cell_angle_alpha 90
_cell_angle_beta 109.503(4)
_cell_angle_gamma 90
_cell_formula_units_Z 4
_cell_length_a 15.7578(7)
_cell_length_b 16.3981(5)
_cell_length_c 22.2474(8)
_cell_measurement_reflns_used 15863
_cell_measurement_temperature 120.15
_cell_measurement_theta_max 30.5400
_cell_measurement_theta_min 1.5710
_cell_volume 5418.8(4)
_computing_cell_refinement 'CrysAlisPro 1.171.40.75a (Rigaku OD, 2020)'
_computing_data_collection 'CrysAlisPro 1.171.40.75a (Rigaku OD, 2020)'
_computing_data_reduction 'CrysAlisPro 1.171.40.75a (Rigaku OD, 2020)'
_computing_molecular_graphics 'Olex2 1.3-ac4 (Dolomanov et al., 2009)'
_computing_publication_material 'Olex2 1.3-ac4 (Dolomanov et al., 2009)'
_computing_structure_refinement 'ShelXL 2018/3 (Sheldrick, 2015)'
_computing_structure_solution 'SHELXT 2018/2 (Sheldrick, 2018)'
_diffrn_ambient_temperature 120.15
_diffrn_detector 'Hybrid Pixel Array Detector'
_diffrn_detector_area_resol_mean 10.0000
_diffrn_detector_type HyPix
_diffrn_measured_fraction_theta_full 1.000
_diffrn_measured_fraction_theta_max 0.850
_diffrn_measurement_details
;
List of Runs (angles in degrees, time in seconds):

  # Type    Start    End  Width  t~exp~   \w     \q     \k     \f   Frames
#--------------------------------------------------------------------------
  1  \w    -29.00  67.00   0.50    3.39    --   -7.01  57.00   0.00  192
  2  \w     -9.00  87.00   0.50    3.39    --   12.33  57.00 -60.00  192
  3  \w    -16.00  87.00   0.50    3.39    --   12.33  77.00-180.00  206
  4  \w     -9.00  87.00   0.50    3.39    --   12.33  57.00  60.00  192
  5  \w    -11.00  52.00   0.50    3.39    --   12.33 -99.00 -90.00  126
  6  \w     21.00  69.00   0.50    3.39    --   12.33-131.00-169.00   96
  7  \w    -11.00  14.00   0.50    3.39    --   12.33 -99.00 120.00   50
  8  \w     24.00  74.00   0.50    3.39    --   12.33-138.00  14.00  100
;
_diffrn_measurement_device 'four-circle diffractometer'
_diffrn_measurement_device_type 'ROD, Synergy Custom system, HyPix'
_diffrn_measurement_method '\w scans'
_diffrn_orient_matrix_type 'CrysAlisPro convention (1999,Acta A55,543-557)'
_diffrn_orient_matrix_UB_11 0.0309912000
_diffrn_orient_matrix_UB_12 0.0301379000
_diffrn_orient_matrix_UB_13 -0.0023997000
_diffrn_orient_matrix_UB_21 -0.0307940000
_diffrn_orient_matrix_UB_22 0.0310122000
_diffrn_orient_matrix_UB_23 0.0011430000
_diffrn_orient_matrix_UB_31 0.0192623000
_diffrn_orient_matrix_UB_32 0.0010774000
_diffrn_orient_matrix_UB_33 0.0337283000
_diffrn_radiation_monochromator mirror
_diffrn_radiation_probe x-ray
_diffrn_radiation_type 'Mo K\a'
_diffrn_radiation_wavelength 0.71073
_diffrn_reflns_av_R_equivalents 0.0915
_diffrn_reflns_av_unetI/netI 0.0789
_diffrn_reflns_Laue_measured_fraction_full 1.000
_diffrn_reflns_Laue_measured_fraction_max 0.850
_diffrn_reflns_limit_h_max 21
_diffrn_reflns_limit_h_min -22
_diffrn_reflns_limit_k_max 23
_diffrn_reflns_limit_k_min -22
_diffrn_reflns_limit_l_max 29
_diffrn_reflns_limit_l_min -30
_diffrn_reflns_number 89518
_diffrn_reflns_point_group_measured_fraction_full 1.000
_diffrn_reflns_point_group_measured_fraction_max 0.850
_diffrn_reflns_theta_full 25.242
_diffrn_reflns_theta_max 30.868
_diffrn_reflns_theta_min 1.576
_diffrn_source 'Rotating-anode X-ray tube'
_diffrn_source_type 'Rigaku (Mo) X-ray Source'
_exptl_absorpt_coefficient_mu 0.087
_exptl_absorpt_correction_T_max 1.00000
_exptl_absorpt_correction_T_min 0.48114
_exptl_absorpt_correction_type multi-scan
_exptl_absorpt_process_details
;
CrysAlisPro 1.171.40.75a (Rigaku Oxford Diffraction, 2020)
Empirical absorption correction using spherical harmonics,
 implemented in SCALE3 ABSPACK scaling algorithm.
;
_exptl_crystal_colour 'metallic reddish violet'
_exptl_crystal_colour_lustre metallic
_exptl_crystal_colour_modifier reddish
_exptl_crystal_colour_primary violet
_exptl_crystal_density_diffrn 1.177
_exptl_crystal_description prism
_exptl_crystal_F_000 2052
_exptl_crystal_size_max 0.45
_exptl_crystal_size_mid 0.08
_exptl_crystal_size_min 0.05
_refine_diff_density_max 0.349
_refine_diff_density_min -0.416
_refine_diff_density_rms 0.055
_refine_ls_extinction_method none
_refine_ls_goodness_of_fit_ref 1.037
_refine_ls_hydrogen_treatment constr
_refine_ls_matrix_type full
_refine_ls_number_parameters 670
_refine_ls_number_reflns 14510
_refine_ls_number_restraints 0
_refine_ls_restrained_S_all 1.037
_refine_ls_R_factor_all 0.1269
_refine_ls_R_factor_gt 0.0644
_refine_ls_shift/su_max 0.001
_refine_ls_shift/su_mean 0.000
_refine_ls_structure_factor_coef Fsqd
_refine_ls_weighting_details 'w=1/[\s^2^(Fo^2^)+(0.0860P)^2^+0.9572P] where P=(Fo^2^+2Fc^2^)/3'
_refine_ls_weighting_scheme calc
_refine_ls_wR_factor_gt 0.1565
_refine_ls_wR_factor_ref 0.1832
_reflns_Friedel_coverage 0.000
_reflns_number_gt 8404
_reflns_number_total 14510
_reflns_threshold_expression 'I > 2\s(I)'
_cod_data_source_file d2cc00548d1.cif
_cod_data_source_block xtn201215
_cod_database_code 7129728
_shelx_shelxl_version_number 2018/3
_chemical_oxdiff_formula 'C91 H67'
_chemical_oxdiff_usercomment TAntM_Diels-Alder
_shelx_space_group_comment
;
The symmetry employed for this shelxl refinement is uniquely defined
by the following loop, which should always be used as a source of
symmetry information in preference to the above space-group names.
They are only intended as comments.
;
_shelx_estimated_absorpt_t_max 0.996
_shelx_estimated_absorpt_t_min 0.962
_reflns_odcompleteness_completeness 99.97
_reflns_odcompleteness_iscentric 1
_reflns_odcompleteness_theta 26.32
_olex2_refinement_description
;
1. Fixed Uiso
 At 1.2 times of:
  All C(H) groups
 At 1.5 times of:
  All C(H,H,H) groups
2.a Ternary CH refined with riding coordinates:
 C01T(H01), C01V(H2), C01X(H4)
2.b Aromatic/amide H refined with riding coordinates:
 C00E(H00E), C00J(H00J), C00N(H00N), C00O(H00O), C00P(H00P), C00Q(H00Q),
 C00R(H00R), C00S(H00S), C00T(H00T), C00W(H00W), C00X(H00X), C00Z(H00Z),
 C013(H013), C014(H014), C015(H015), C016(H016), C017(H017), C019(H019),
 C01A(H01A), C01B(H01B), C01C(H01C), C01D(H01D), C01G(H01G), C01H(H01H),
 C01I(H01I), C01J(H01J), C01K(H01K), C01L(H01L)
2.c Idealised Me refined as rotating group:
 C01M(H01E,H01F,H01M), C01N(H01N,H01O,H01P), C01O(H01Q,H01R,H01S), C01P(H01T,
 H01U,H01V), C01Q(H01W,H01X,H01Y), C01S(H01Z,H,HA), C01U(H1,HB,HC), C01W(H3,HD,
 HE), C01Y(H5,HF,HG), C01Z(H6,HH,HI), C020(H02A,H02B,H02C), C021(H02D,H02E,H02F)
;
_olex2_submission_special_instructions 'No special instructions were received'
_oxdiff_exptl_absorpt_empirical_details
;
Empirical correction (ABSPACK) includes:
- Absorption correction using spherical harmonics
- Frame scaling
;
_oxdiff_exptl_absorpt_empirical_full_max 2.737
_oxdiff_exptl_absorpt_empirical_full_min 0.416

loop_
_space_group_symop_operation_xyz
'x, y, z'
'-x+1/2, y+1/2, -z+1/2'
'-x, -y, -z'
'x-1/2, -y-1/2, z-1/2'

loop_
_atom_site_label
_atom_site_type_symbol
_atom_site_fract_x
_atom_site_fract_y
_atom_site_fract_z
_atom_site_U_iso_or_equiv
_atom_site_adp_type
_atom_site_occupancy
_atom_site_site_symmetry_order
_atom_site_calc_flag
_atom_site_refinement_flags_posn
_atom_site_refinement_flags_adp
_atom_site_refinement_flags_occupancy
_atom_site_disorder_assembly
_atom_site_disorder_group
Si01 Si 0.24080(4) 0.17288(3) 0.48925(3) 0.03562(16) Uani 1 1 d . . . . .
C002 C 0.33230(12) 0.85071(11) 0.65160(8) 0.0231(4) Uani 1 1 d . . . . .
C003 C 0.25883(12) 0.75145(10) 0.56537(8) 0.0216(4) Uani 1 1 d . . . . .
C004 C 0.25277(12) 0.70927(11) 0.50564(8) 0.0211(4) Uani 1 1 d . . . . .
C005 C 0.20406(12) 0.72533(10) 0.60171(8) 0.0218(4) Uani 1 1 d . . . . .
C006 C 0.32212(12) 0.81566(11) 0.59014(8) 0.0226(4) Uani 1 1 d . . . . .
C007 C 0.24583(12) 0.75657(10) 0.44766(8) 0.0218(4) Uani 1 1 d . . . . .
C008 C 0.18134(12) 0.82040(10) 0.42541(8) 0.0223(4) Uani 1 1 d . . . . .
C009 C 0.28388(13) 0.81826(11) 0.68936(8) 0.0231(4) Uani 1 1 d . . . . .
C00A C 0.30218(12) 0.73624(11) 0.41115(8) 0.0234(4) Uani 1 1 d . . . . .
C00B C 0.21891(12) 0.75732(11) 0.66431(8) 0.0227(4) Uani 1 1 d . . . . .
C00C C 0.16852(12) 0.85766(11) 0.36407(8) 0.0236(4) Uani 1 1 d . . . . .
C00D C 0.21790(13) 0.83015(11) 0.32544(8) 0.0244(4) Uani 1 1 d . . . . .
C00E C 0.13283(13) 0.66764(11) 0.57790(9) 0.0252(4) Uani 1 1 d . . . . .
H00E H 0.118717 0.648341 0.535420 0.030 Uiso 1 1 calc R U . . .
C00F C 0.31061(12) 0.57329(11) 0.55665(8) 0.0223(4) Uani 1 1 d . . . . .
C00G C 0.25382(12) 0.62081(11) 0.50353(8) 0.0221(4) Uani 1 1 d . . . . .
C00H C 0.30927(13) 0.48595(11) 0.55444(9) 0.0249(4) Uani 1 1 d . . . . .
C00I C 0.19732(12) 0.57681(11) 0.44810(8) 0.0228(4) Uani 1 1 d . . . . .
C00J C 0.13074(13) 0.61572(12) 0.39636(9) 0.0285(4) Uani 1 1 d . . . . .
H00J H 0.121958 0.672834 0.398430 0.034 Uiso 1 1 calc R U . . .
C00K C 0.28081(13) 0.91616(12) 0.77684(9) 0.0267(4) Uani 1 1 d . . . . .
C00L C 0.20156(13) 0.48968(11) 0.44510(9) 0.0255(4) Uani 1 1 d . . . . .
C00M C 0.28651(13) 0.77225(11) 0.34961(8) 0.0248(4) Uani 1 1 d . . . . .
C00N C 0.10203(13) 0.92028(11) 0.34236(9) 0.0260(4) Uani 1 1 d . . . . .
H00N H 0.094643 0.946456 0.302836 0.031 Uiso 1 1 calc R U . . .
C00O C 0.37657(13) 0.68155(11) 0.43433(9) 0.0264(4) Uani 1 1 d . . . . .
H00O H 0.390005 0.658895 0.475772 0.032 Uiso 1 1 calc R U . . .
C00P C 0.12114(13) 0.84437(11) 0.45783(9) 0.0266(4) Uani 1 1 d . . . . .
H00P H 0.125390 0.818269 0.496850 0.032 Uiso 1 1 calc R U . . .
C00Q C 0.37433(13) 0.60936(12) 0.61163(9) 0.0278(4) Uani 1 1 d . . . . .
H00Q H 0.380799 0.666999 0.613413 0.033 Uiso 1 1 calc R U . . .
C00R C 0.39648(13) 0.91454(11) 0.67532(9) 0.0262(4) Uani 1 1 d . . . . .
H00R H 0.401179 0.939653 0.714781 0.031 Uiso 1 1 calc R U . . .
C00S C 0.40443(13) 0.81878(12) 0.86641(9) 0.0296(4) Uani 1 1 d . . . . .
H00S H 0.445180 0.784698 0.897312 0.036 Uiso 1 1 calc R U . . .
C00T C 0.42642(14) 0.56374(12) 0.66186(9) 0.0307(4) Uani 1 1 d . . . . .
H00T H 0.467650 0.590082 0.697854 0.037 Uiso 1 1 calc R U . . .
C00U C 0.37158(13) 0.79314(12) 0.80332(9) 0.0264(4) Uani 1 1 d . . . . .
C00V C 0.31042(13) 0.84322(11) 0.75801(8) 0.0237(4) Uani 1 1 d . . . . .
C00W C 0.05780(13) 0.90335(12) 0.43486(9) 0.0293(4) Uani 1 1 d . . . . .
H00W H 0.019121 0.917778 0.458020 0.035 Uiso 1 1 calc R U . . .
C00X C 0.16750(13) 0.72586(12) 0.70135(9) 0.0282(4) Uani 1 1 d . . . . .
H00X H 0.178259 0.745867 0.743324 0.034 Uiso 1 1 calc R U . . .
C00Y C 0.19020(13) 0.85687(11) 0.25688(9) 0.0262(4) Uani 1 1 d . . . . .
C00Z C 0.14796(14) 0.44822(12) 0.38895(9) 0.0322(5) Uani 1 1 d . . . . .
H00Z H 0.153238 0.390720 0.386334 0.039 Uiso 1 1 calc R U . . .
C010 C 0.13511(13) 0.80389(12) 0.21023(9) 0.0285(4) Uani 1 1 d . . . . .
C011 C 0.21432(13) 0.93316(12) 0.23917(9) 0.0292(4) Uani 1 1 d . . . . .
C012 C 0.25604(13) 0.44529(12) 0.49863(9) 0.0274(4) Uani 1 1 d . . . . .
C013 C 0.04912(13) 0.94333(11) 0.37674(9) 0.0298(4) Uani 1 1 d . . . . .
H013 H 0.006552 0.986064 0.361822 0.036 Uiso 1 1 calc R U . . .
C014 C 0.31681(13) 0.94024(12) 0.84053(9) 0.0294(4) Uani 1 1 d . . . . .
H014 H 0.297897 0.990401 0.853303 0.035 Uiso 1 1 calc R U . . .
C015 C 0.38405(13) 0.84241(12) 0.55998(9) 0.0291(4) Uani 1 1 d . . . . .
H015 H 0.381965 0.817980 0.520789 0.035 Uiso 1 1 calc R U . . .
C016 C 0.10258(14) 0.83054(12) 0.14738(9) 0.0306(4) Uani 1 1 d . . . . .
H016 H 0.066252 0.794692 0.115622 0.037 Uiso 1 1 calc R U . . .
C017 C 0.10347(14) 0.66775(13) 0.67744(9) 0.0331(5) Uani 1 1 d . . . . .
H017 H 0.071459 0.646180 0.703248 0.040 Uiso 1 1 calc R U . . .
C018 C 0.37921(13) 0.89305(12) 0.88549(9) 0.0296(4) Uani 1 1 d . . . . .
C019 C 0.07895(14) 0.57372(12) 0.34376(9) 0.0315(5) Uani 1 1 d . . . . .
H019 H 0.035468 0.601953 0.310075 0.038 Uiso 1 1 calc R U . . .
C01A C 0.36376(14) 0.44052(12) 0.60797(9) 0.0302(4) Uani 1 1 d . . . . .
H01A H 0.361034 0.382639 0.606755 0.036 Uiso 1 1 calc R U . . .
C01B C 0.41956(14) 0.47827(12) 0.66076(9) 0.0321(5) Uani 1 1 d . . . . .
H01B H 0.453708 0.447102 0.696685 0.039 Uiso 1 1 calc R U . . .
C01C C 0.08438(14) 0.63933(12) 0.61416(9) 0.0306(4) Uani 1 1 d . . . . .
H01C H 0.037799 0.600521 0.596964 0.037 Uiso 1 1 calc R U . . .
C01D C 0.08964(14) 0.48899(12) 0.33920(9) 0.0332(5) Uani 1 1 d . . . . .
H01D H 0.056215 0.460561 0.301525 0.040 Uiso 1 1 calc R U . . .
C01E C 0.12132(13) 0.90784(13) 0.12930(9) 0.0310(4) Uani 1 1 d . . . . .
C01F C 0.25601(14) 0.35815(12) 0.49623(9) 0.0325(5) Uani 1 1 d . . . . .
C01G C 0.45070(14) 0.94020(12) 0.64319(9) 0.0317(5) Uani 1 1 d . . . . .
H01G H 0.491666 0.983809 0.659368 0.038 Uiso 1 1 calc R U . . .
C01H C 0.42878(14) 0.66096(13) 0.39866(9) 0.0331(5) Uani 1 1 d . . . . .
H01H H 0.477664 0.624249 0.415327 0.040 Uiso 1 1 calc R U . . .
C01I C 0.17880(14) 0.95727(12) 0.17521(9) 0.0318(5) Uani 1 1 d . . . . .
H01I H 0.194744 1.009079 0.163119 0.038 Uiso 1 1 calc R U . . .
C01J C 0.44602(14) 0.90169(13) 0.58538(10) 0.0346(5) Uani 1 1 d . . . . .
H01J H 0.486568 0.917359 0.564024 0.042 Uiso 1 1 calc R U . . .
C01K C 0.41044(15) 0.69403(14) 0.33696(10) 0.0373(5) Uani 1 1 d . . . . .
H01K H 0.446091 0.678430 0.311857 0.045 Uiso 1 1 calc R U . . .
C01L C 0.34223(14) 0.74788(13) 0.31352(9) 0.0336(5) Uani 1 1 d . . . . .
H01L H 0.331114 0.769992 0.272123 0.040 Uiso 1 1 calc R U . . .
C01M C 0.40412(15) 0.71381(13) 0.78441(10) 0.0374(5) Uani 1 1 d . . . . .
H01E H 0.453605 0.692276 0.820545 0.056 Uiso 1 1 calc R U . . .
H01F H 0.425350 0.723228 0.748304 0.056 Uiso 1 1 calc R U . . .
H01M H 0.354544 0.674381 0.772098 0.056 Uiso 1 1 calc R U . . .
C01N C 0.42366(15) 0.92231(14) 0.95310(9) 0.0384(5) Uani 1 1 d . . . . .
H01N H 0.420200 0.879434 0.982875 0.058 Uiso 1 1 calc R U . . .
H01O H 0.392713 0.971256 0.960343 0.058 Uiso 1 1 calc R U . . .
H01P H 0.486922 0.935248 0.959955 0.058 Uiso 1 1 calc R U . . .
C01O C 0.21373(16) 0.96984(13) 0.72935(10) 0.0390(5) Uani 1 1 d . . . . .
H01Q H 0.242207 0.994979 0.700938 0.059 Uiso 1 1 calc R U . . .
H01R H 0.193073 1.012568 0.752011 0.059 Uiso 1 1 calc R U . . .
H01S H 0.162190 0.936952 0.704175 0.059 Uiso 1 1 calc R U . . .
C01P C 0.07572(15) 0.93721(14) 0.06176(9) 0.0388(5) Uani 1 1 d . . . . .
H01T H 0.012646 0.950222 0.055516 0.058 Uiso 1 1 calc R U . . .
H01U H 0.078500 0.894336 0.031791 0.058 Uiso 1 1 calc R U . . .
H01V H 0.106445 0.986120 0.054195 0.058 Uiso 1 1 calc R U . . .
C01Q C 0.10998(16) 0.72088(13) 0.22728(10) 0.0405(5) Uani 1 1 d . . . . .
H01W H 0.162796 0.685111 0.238440 0.061 Uiso 1 1 calc R U . . .
H01X H 0.062152 0.697940 0.190774 0.061 Uiso 1 1 calc R U . . .
H01Y H 0.088583 0.725396 0.263759 0.061 Uiso 1 1 calc R U . . .
C01R C 0.25342(15) 0.28434(13) 0.49410(10) 0.0392(5) Uani 1 1 d . . . . .
C01S C 0.27730(16) 0.98919(14) 0.28729(10) 0.0430(6) Uani 1 1 d . . . . .
H01Z H 0.243791 1.018942 0.310325 0.064 Uiso 1 1 calc R U . . .
H H 0.304016 1.028074 0.265302 0.064 Uiso 1 1 calc R U . . .
HA H 0.325113 0.957031 0.317556 0.064 Uiso 1 1 calc R U . . .
C01T C 0.20776(17) 0.14155(13) 0.55951(10) 0.0411(5) Uani 1 1 d . . . . .
H01 H 0.150280 0.170854 0.554935 0.049 Uiso 1 1 calc R U . . .
C01U C 0.18641(18) 0.05000(14) 0.55979(11) 0.0484(6) Uani 1 1 d . . . . .
H1 H 0.144908 0.034072 0.517809 0.073 Uiso 1 1 calc R U . . .
HB H 0.158481 0.039109 0.592282 0.073 Uiso 1 1 calc R U . . .
HC H 0.242238 0.018516 0.569463 0.073 Uiso 1 1 calc R U . . .
C01V C 0.14553(18) 0.14932(14) 0.41330(11) 0.0500(6) Uani 1 1 d . . . . .
H2 H 0.143753 0.088687 0.408246 0.060 Uiso 1 1 calc R U . . .
C01W C 0.2752(2) 0.16788(17) 0.62468(11) 0.0577(7) Uani 1 1 d . . . . .
H3 H 0.331831 0.137970 0.632899 0.086 Uiso 1 1 calc R U . . .
HD H 0.249948 0.155788 0.658404 0.086 Uiso 1 1 calc R U . . .
HE H 0.286705 0.226555 0.624068 0.086 Uiso 1 1 calc R U . . .
C01X C 0.34705(19) 0.12813(15) 0.48332(14) 0.0583(7) Uani 1 1 d . . . . .
H4 H 0.355704 0.157087 0.446233 0.070 Uiso 1 1 calc R U . . .
C01Y C 0.33868(19) 0.03994(15) 0.46395(13) 0.0581(7) Uani 1 1 d . . . . .
H5 H 0.325108 0.007312 0.496516 0.087 Uiso 1 1 calc R U . . .
HF H 0.395445 0.021262 0.459637 0.087 Uiso 1 1 calc R U . . .
HG H 0.290021 0.033703 0.423048 0.087 Uiso 1 1 calc R U . . .
C01Z C 0.1635(3) 0.18504(17) 0.35452(12) 0.0800(11) Uani 1 1 d . . . . .
H6 H 0.164323 0.244719 0.357039 0.120 Uiso 1 1 calc R U . . .
HH H 0.115762 0.167624 0.315654 0.120 Uiso 1 1 calc R U . . .
HI H 0.221757 0.165477 0.353516 0.120 Uiso 1 1 calc R U . . .
C020 C 0.0538(2) 0.1751(2) 0.41641(15) 0.0827(10) Uani 1 1 d . . . . .
H02A H 0.041014 0.144480 0.450260 0.124 Uiso 1 1 calc R U . . .
H02B H 0.007053 0.163626 0.375438 0.124 Uiso 1 1 calc R U . . .
H02C H 0.054548 0.233577 0.425533 0.124 Uiso 1 1 calc R U . . .
C021 C 0.4315(2) 0.1483(2) 0.53880(18) 0.0892(12) Uani 1 1 d . . . . .
H02D H 0.437956 0.207611 0.543411 0.134 Uiso 1 1 calc R U . . .
H02E H 0.484134 0.125465 0.530713 0.134 Uiso 1 1 calc R U . . .
H02F H 0.426850 0.124776 0.578089 0.134 Uiso 1 1 calc R U . . .

loop_
_atom_site_aniso_label
_atom_site_aniso_U_11
_atom_site_aniso_U_22
_atom_site_aniso_U_33
_atom_site_aniso_U_23
_atom_site_aniso_U_13
_atom_site_aniso_U_12
Si01 0.0551(4) 0.0206(3) 0.0313(3) -0.0014(2) 0.0146(3) 0.0009(3)
C002 0.0269(10) 0.0197(9) 0.0192(9) 0.0000(7) 0.0031(8) 0.0019(7)
C003 0.0254(10) 0.0197(9) 0.0175(9) 0.0007(7) 0.0041(7) 0.0011(7)
C004 0.0225(9) 0.0216(9) 0.0175(9) -0.0003(7) 0.0044(7) -0.0009(7)
C005 0.0261(10) 0.0210(9) 0.0169(9) 0.0003(7) 0.0053(7) 0.0011(7)
C006 0.0258(10) 0.0212(9) 0.0184(9) 0.0017(7) 0.0042(8) 0.0022(7)
C007 0.0266(10) 0.0192(8) 0.0168(9) -0.0009(7) 0.0034(7) -0.0002(7)
C008 0.0255(10) 0.0192(9) 0.0195(9) -0.0007(7) 0.0037(7) -0.0009(7)
C009 0.0280(10) 0.0216(9) 0.0170(9) 0.0002(7) 0.0042(7) 0.0036(7)
C00A 0.0271(10) 0.0217(9) 0.0192(9) -0.0008(7) 0.0046(8) 0.0001(7)
C00B 0.0257(10) 0.0234(9) 0.0182(9) 0.0021(7) 0.0061(7) 0.0024(7)
C00C 0.0280(10) 0.0189(9) 0.0199(9) 0.0005(7) 0.0027(8) -0.0026(7)
C00D 0.0288(10) 0.0242(9) 0.0172(9) 0.0021(7) 0.0038(8) -0.0011(8)
C00E 0.0274(10) 0.0243(9) 0.0224(10) -0.0026(7) 0.0064(8) -0.0012(8)
C00F 0.0272(10) 0.0220(9) 0.0186(9) -0.0007(7) 0.0089(8) 0.0010(7)
C00G 0.0265(10) 0.0219(9) 0.0183(9) -0.0002(7) 0.0078(8) -0.0003(7)
C00H 0.0301(10) 0.0231(9) 0.0240(10) 0.0022(7) 0.0123(8) 0.0019(8)
C00I 0.0273(10) 0.0215(9) 0.0202(9) -0.0009(7) 0.0087(8) -0.0020(7)
C00J 0.0315(11) 0.0248(10) 0.0261(10) -0.0005(8) 0.0054(8) -0.0036(8)
C00K 0.0294(11) 0.0281(10) 0.0224(10) -0.0017(7) 0.0082(8) 0.0012(8)
C00L 0.0324(11) 0.0232(9) 0.0231(10) -0.0027(7) 0.0121(8) -0.0029(8)
C00M 0.0296(10) 0.0263(10) 0.0170(9) -0.0002(7) 0.0057(8) 0.0015(8)
C00N 0.0285(10) 0.0198(9) 0.0234(10) 0.0007(7) 0.0003(8) -0.0012(8)
C00O 0.0301(11) 0.0283(10) 0.0198(9) 0.0020(7) 0.0070(8) 0.0017(8)
C00P 0.0304(11) 0.0259(10) 0.0208(10) -0.0019(7) 0.0050(8) 0.0021(8)
C00Q 0.0310(11) 0.0247(10) 0.0256(10) -0.0010(8) 0.0067(8) 0.0035(8)
C00R 0.0315(10) 0.0216(9) 0.0208(10) -0.0032(7) 0.0026(8) -0.0001(8)
C00S 0.0305(11) 0.0338(11) 0.0208(10) 0.0042(8) 0.0037(8) 0.0012(8)
C00T 0.0310(11) 0.0334(11) 0.0242(10) -0.0008(8) 0.0043(8) 0.0049(9)
C00U 0.0296(11) 0.0270(10) 0.0207(10) -0.0006(7) 0.0058(8) 0.0006(8)
C00V 0.0273(10) 0.0253(9) 0.0167(9) -0.0009(7) 0.0047(8) -0.0011(8)
C00W 0.0287(11) 0.0274(10) 0.0300(11) -0.0039(8) 0.0076(8) 0.0031(8)
C00X 0.0316(11) 0.0335(11) 0.0180(9) -0.0012(8) 0.0066(8) -0.0023(8)
C00Y 0.0296(11) 0.0273(10) 0.0197(9) 0.0046(7) 0.0054(8) 0.0029(8)
C00Z 0.0409(12) 0.0264(10) 0.0298(11) -0.0071(8) 0.0124(9) -0.0068(9)
C010 0.0333(11) 0.0269(10) 0.0227(10) 0.0019(7) 0.0058(8) 0.0012(8)
C011 0.0314(11) 0.0297(10) 0.0241(10) 0.0044(8) 0.0061(8) -0.0008(8)
C012 0.0363(11) 0.0213(9) 0.0280(11) -0.0011(7) 0.0151(9) -0.0005(8)
C013 0.0293(11) 0.0215(9) 0.0322(11) -0.0008(8) 0.0018(9) 0.0038(8)
C014 0.0351(11) 0.0299(10) 0.0237(10) -0.0044(8) 0.0105(9) 0.0006(8)
C015 0.0334(11) 0.0330(11) 0.0210(10) -0.0015(8) 0.0092(8) -0.0053(8)
C016 0.0327(11) 0.0346(11) 0.0204(10) -0.0008(8) 0.0035(8) 0.0004(9)
C017 0.0349(12) 0.0402(12) 0.0253(11) 0.0038(8) 0.0118(9) -0.0057(9)
C018 0.0291(11) 0.0393(11) 0.0197(10) -0.0050(8) 0.0072(8) -0.0058(9)
C019 0.0332(11) 0.0326(11) 0.0239(10) -0.0014(8) 0.0031(9) -0.0064(9)
C01A 0.0374(12) 0.0232(10) 0.0312(11) 0.0051(8) 0.0130(9) 0.0058(8)
C01B 0.0345(11) 0.0343(11) 0.0265(11) 0.0069(8) 0.0086(9) 0.0109(9)
C01C 0.0325(11) 0.0308(11) 0.0277(11) -0.0013(8) 0.0091(9) -0.0069(9)
C01D 0.0383(12) 0.0335(11) 0.0255(11) -0.0063(8) 0.0074(9) -0.0120(9)
C01E 0.0307(11) 0.0401(12) 0.0224(10) 0.0065(8) 0.0089(8) 0.0047(9)
C01F 0.0432(13) 0.0253(10) 0.0294(11) -0.0011(8) 0.0126(10) 0.0011(9)
C01G 0.0362(12) 0.0261(10) 0.0282(11) -0.0026(8) 0.0047(9) -0.0085(8)
C01H 0.0340(12) 0.0381(12) 0.0280(11) 0.0046(8) 0.0112(9) 0.0117(9)
C01I 0.0343(11) 0.0323(11) 0.0290(11) 0.0093(8) 0.0108(9) 0.0003(9)
C01J 0.0383(12) 0.0378(12) 0.0279(11) 0.0005(9) 0.0113(9) -0.0107(9)
C01K 0.0413(13) 0.0485(13) 0.0266(11) 0.0034(9) 0.0172(10) 0.0117(10)
C01L 0.0392(12) 0.0433(12) 0.0199(10) 0.0069(8) 0.0118(9) 0.0077(10)
C01M 0.0438(13) 0.0328(11) 0.0291(11) 0.0004(9) 0.0035(9) 0.0121(10)
C01N 0.0378(12) 0.0510(14) 0.0232(11) -0.0103(9) 0.0059(9) -0.0033(10)
C01O 0.0502(14) 0.0355(12) 0.0276(11) 0.0018(9) 0.0080(10) 0.0152(10)
C01P 0.0387(13) 0.0510(14) 0.0245(11) 0.0121(9) 0.0077(9) 0.0034(10)
C01Q 0.0537(15) 0.0300(11) 0.0311(12) 0.0009(9) 0.0054(10) -0.0081(10)
C01R 0.0571(15) 0.0268(11) 0.0331(12) -0.0016(8) 0.0141(11) 0.0004(10)
C01S 0.0516(14) 0.0358(12) 0.0343(12) 0.0036(9) 0.0046(11) -0.0127(10)
C01T 0.0556(15) 0.0354(12) 0.0314(12) 0.0005(9) 0.0134(11) 0.0045(10)
C01U 0.0663(17) 0.0376(13) 0.0407(13) 0.0083(10) 0.0168(12) -0.0047(12)
C01V 0.0736(18) 0.0326(12) 0.0326(13) -0.0002(10) 0.0027(12) 0.0032(12)
C01W 0.083(2) 0.0574(16) 0.0302(13) -0.0059(11) 0.0158(13) -0.0080(15)
C01X 0.0635(18) 0.0387(14) 0.078(2) -0.0143(13) 0.0311(15) -0.0055(12)
C01Y 0.0686(19) 0.0397(14) 0.0692(18) -0.0078(12) 0.0272(15) 0.0115(13)
C01Z 0.151(3) 0.0478(16) 0.0303(14) 0.0013(12) 0.0166(17) -0.0020(18)
C020 0.072(2) 0.085(2) 0.064(2) 0.0062(17) -0.0125(16) 0.0214(18)
C021 0.057(2) 0.105(3) 0.104(3) -0.048(2) 0.0259(19) -0.0088(19)

loop_
_atom_type_symbol
_atom_type_description
_atom_type_scat_dispersion_real
_atom_type_scat_dispersion_imag
_atom_type_scat_source
C C 0.0033 0.0016 'International Tables Vol C Tables 4.2.6.8 and 6.1.1.4'
H H 0.0000 0.0000 'International Tables Vol C Tables 4.2.6.8 and 6.1.1.4'
Si Si 0.0817 0.0704 'International Tables Vol C Tables 4.2.6.8 and 6.1.1.4'

loop_
_geom_angle_atom_site_label_1
_geom_angle_atom_site_label_2
_geom_angle_atom_site_label_3
_geom_angle
_geom_angle_site_symmetry_1
_geom_angle_site_symmetry_3
_geom_angle_publ_flag
C01R Si01 C01T 106.14(10) . . ?
C01R Si01 C01V 107.11(10) . . ?
C01R Si01 C01X 108.19(11) . . ?
C01T Si01 C01V 109.30(12) . . ?
C01X Si01 C01T 117.04(13) . . ?
C01X Si01 C01V 108.63(12) . . ?
C009 C002 C006 120.14(16) . . ?
C009 C002 C00R 120.83(16) . . ?
C00R C002 C006 118.89(17) . . ?
C005 C003 C004 119.97(16) . . ?
C006 C003 C004 121.40(16) . . ?
C006 C003 C005 118.55(16) . . ?
C003 C004 C007 120.32(16) . . ?
C00G C004 C003 120.03(15) . . ?
C00G C004 C007 119.65(15) . . ?
C003 C005 C00B 120.40(16) . . ?
C00E C005 C003 122.45(16) . . ?
C00E C005 C00B 117.15(16) . . ?
C003 C006 C002 120.13(16) . . ?
C015 C006 C002 116.54(17) . . ?
C015 C006 C003 123.01(17) . . ?
C008 C007 C004 121.61(16) . . ?
C008 C007 C00A 118.67(16) . . ?
C00A C007 C004 119.67(16) . . ?
C007 C008 C00C 119.73(16) . . ?
C00P C008 C007 122.95(16) . . ?
C00P C008 C00C 117.00(16) . . ?
C002 C009 C00V 118.69(16) . . ?
C00B C009 C002 119.88(16) . . ?
C00B C009 C00V 121.08(16) . . ?
C007 C00A C00M 120.32(16) . . ?
C00O C00A C007 122.16(16) . . ?
C00O C00A C00M 117.51(17) . . ?
C009 C00B C005 120.44(16) . . ?
C009 C00B C00X 120.36(16) . . ?
C00X C00B C005 119.20(16) . . ?
C00D C00C C008 120.49(16) . . ?
C00D C00C C00N 120.93(17) . . ?
C00N C00C C008 118.52(17) . . ?
C00C C00D C00Y 119.44(16) . . ?
C00M C00D C00C 119.56(16) . . ?
C00M C00D C00Y 120.71(17) . . ?
C005 C00E H00E 118.9 . . ?
C01C C00E C005 122.15(17) . . ?
C01C C00E H00E 118.9 . . ?
C00H C00F C00G 120.78(16) . . ?
C00Q C00F C00G 122.87(16) . . ?
C00Q C00F C00H 116.23(16) . . ?
C00F C00G C004 121.45(15) . . ?
C00F C00G C00I 117.57(16) . . ?
C00I C00G C004 120.97(15) . . ?
C012 C00H C00F 119.97(16) . . ?
C012 C00H C01A 120.24(17) . . ?
C01A C00H C00F 119.76(17) . . ?
C00J C00I C00G 122.84(16) . . ?
C00J C00I C00L 116.27(16) . . ?
C00L C00I C00G 120.73(16) . . ?
C00I C00J H00J 118.9 . . ?
C019 C00J C00I 122.28(18) . . ?
C019 C00J H00J 118.9 . . ?
C00V C00K C01O 121.12(17) . . ?
C014 C00K C00V 118.89(17) . . ?
C014 C00K C01O 119.96(17) . . ?
C00Z C00L C00I 119.55(17) . . ?
C012 C00L C00I 119.89(16) . . ?
C012 C00L C00Z 120.51(17) . . ?
C00D C00M C00A 120.59(17) . . ?
C00D C00M C01L 120.83(17) . . ?
C01L C00M C00A 118.58(17) . . ?
C00C C00N H00N 119.1 . . ?
C013 C00N C00C 121.80(18) . . ?
C013 C00N H00N 119.1 . . ?
C00A C00O H00O 119.1 . . ?
C01H C00O C00A 121.85(18) . . ?
C01H C00O H00O 119.1 . . ?
C008 C00P H00P 118.8 . . ?
C00W C00P C008 122.32(18) . . ?
C00W C00P H00P 118.8 . . ?
C00F C00Q H00Q 118.9 . . ?
C00T C00Q C00F 122.18(18) . . ?
C00T C00Q H00Q 118.9 . . ?
C002 C00R H00R 119.1 . . ?
C01G C00R C002 121.84(17) . . ?
C01G C00R H00R 119.1 . . ?
C00U C00S H00S 119.2 . . ?
C00U C00S C018 121.70(18) . . ?
C018 C00S H00S 119.2 . . ?
C00Q C00T H00T 119.7 . . ?
C00Q C00T C01B 120.64(18) . . ?
C01B C00T H00T 119.7 . . ?
C00S C00U C00V 118.91(17) . . ?
C00S C00U C01M 119.73(17) . . ?
C00V C00U C01M 121.33(16) . . ?
C00K C00V C009 122.10(16) . . ?
C00K C00V C00U 120.21(16) . . ?
C00U C00V C009 117.56(16) . . ?
C00P C00W H00W 119.8 . . ?
C00P C00W C013 120.49(18) . . ?
C013 C00W H00W 119.8 . . ?
C00B C00X H00X 119.5 . . ?
C017 C00X C00B 121.06(18) . . ?
C017 C00X H00X 119.5 . . ?
C010 C00Y C00D 117.78(16) . . ?
C011 C00Y C00D 122.05(17) . . ?
C011 C00Y C010 120.11(17) . . ?
C00L C00Z H00Z 119.3 . . ?
C01D C00Z C00L 121.48(19) . . ?
C01D C00Z H00Z 119.3 . . ?
C00Y C010 C01Q 121.52(17) . . ?
C016 C010 C00Y 118.49(18) . . ?
C016 C010 C01Q 119.98(18) . . ?
C00Y C011 C01S 121.41(17) . . ?
C01I C011 C00Y 118.91(18) . . ?
C01I C011 C01S 119.68(18) . . ?
C00H C012 C00L 120.83(17) . . ?
C00H C012 C01F 119.82(17) . . ?
C00L C012 C01F 119.35(17) . . ?
C00N C013 C00W 119.66(18) . . ?
C00N C013 H013 120.2 . . ?
C00W C013 H013 120.2 . . ?
C00K C014 H014 119.1 . . ?
C018 C014 C00K 121.74(18) . . ?
C018 C014 H014 119.1 . . ?
C006 C015 H015 118.9 . . ?
C01J C015 C006 122.26(18) . . ?
C01J C015 H015 118.9 . . ?
C010 C016 H016 118.8 . . ?
C010 C016 C01E 122.35(18) . . ?
C01E C016 H016 118.8 . . ?
C00X C017 H017 119.9 . . ?
C00X C017 C01C 120.18(18) . . ?
C01C C017 H017 119.9 . . ?
C00S C018 C01N 119.85(18) . . ?
C014 C018 C00S 118.44(17) . . ?
C014 C018 C01N 121.63(19) . . ?
C00J C019 H019 119.8 . . ?
C00J C019 C01D 120.47(19) . . ?
C01D C019 H019 119.8 . . ?
C00H C01A H01A 119.3 . . ?
C01B C01A C00H 121.33(18) . . ?
C01B C01A H01A 119.3 . . ?
C00T C01B H01B 120.2 . . ?
C01A C01B C00T 119.56(18) . . ?
C01A C01B H01B 120.2 . . ?
C00E C01C C017 120.04(18) . . ?
C00E C01C H01C 120.0 . . ?
C017 C01C H01C 120.0 . . ?
C00Z C01D C019 119.53(18) . . ?
C00Z C01D H01D 120.2 . . ?
C019 C01D H01D 120.2 . . ?
C016 C01E C01P 120.09(19) . . ?
C01I C01E C016 118.14(17) . . ?
C01I C01E C01P 121.70(19) . . ?
C01R C01F C012 178.1(2) . . ?
C00R C01G H01G 120.2 . . ?
C00R C01G C01J 119.50(18) . . ?
C01J C01G H01G 120.2 . . ?
C00O C01H H01H 119.9 . . ?
C00O C01H C01K 120.21(19) . . ?
C01K C01H H01H 119.9 . . ?
C011 C01I H01I 119.1 . . ?
C01E C01I C011 121.82(18) . . ?
C01E C01I H01I 119.1 . . ?
C015 C01J C01G 120.65(19) . . ?
C015 C01J H01J 119.7 . . ?
C01G C01J H01J 119.7 . . ?
C01H C01K H01K 119.9 . . ?
C01L C01K C01H 120.21(19) . . ?
C01L C01K H01K 119.9 . . ?
C00M C01L H01L 119.2 . . ?
C01K C01L C00M 121.54(18) . . ?
C01K C01L H01L 119.2 . . ?
C00U C01M H01E 109.5 . . ?
C00U C01M H01F 109.5 . . ?
C00U C01M H01M 109.5 . . ?
H01E C01M H01F 109.5 . . ?
H01E C01M H01M 109.5 . . ?
H01F C01M H01M 109.5 . . ?
C018 C01N H01N 109.5 . . ?
C018 C01N H01O 109.5 . . ?
C018 C01N H01P 109.5 . . ?
H01N C01N H01O 109.5 . . ?
H01N C01N H01P 109.5 . . ?
H01O C01N H01P 109.5 . . ?
C00K C01O H01Q 109.5 . . ?
C00K C01O H01R 109.5 . . ?
C00K C01O H01S 109.5 . . ?
H01Q C01O H01R 109.5 . . ?
H01Q C01O H01S 109.5 . . ?
H01R C01O H01S 109.5 . . ?
C01E C01P H01T 109.5 . . ?
C01E C01P H01U 109.5 . . ?
C01E C01P H01V 109.5 . . ?
H01T C01P H01U 109.5 . . ?
H01T C01P H01V 109.5 . . ?
H01U C01P H01V 109.5 . . ?
C010 C01Q H01W 109.5 . . ?
C010 C01Q H01X 109.5 . . ?
C010 C01Q H01Y 109.5 . . ?
H01W C01Q H01X 109.5 . . ?
H01W C01Q H01Y 109.5 . . ?
H01X C01Q H01Y 109.5 . . ?
C01F C01R Si01 176.0(2) . . ?
C011 C01S H01Z 109.5 . . ?
C011 C01S H 109.5 . . ?
C011 C01S HA 109.5 . . ?
H01Z C01S H 109.5 . . ?
H01Z C01S HA 109.5 . . ?
H C01S HA 109.5 . . ?
Si01 C01T H01 106.1 . . ?
C01U C01T Si01 113.09(15) . . ?
C01U C01T H01 106.1 . . ?
C01U C01T C01W 110.57(19) . . ?
C01W C01T Si01 114.18(18) . . ?
C01W C01T H01 106.1 . . ?
C01T C01U H1 109.5 . . ?
C01T C01U HB 109.5 . . ?
C01T C01U HC 109.5 . . ?
H1 C01U HB 109.5 . . ?
H1 C01U HC 109.5 . . ?
HB C01U HC 109.5 . . ?
Si01 C01V H2 106.8 . . ?
C01Z C01V Si01 111.4(2) . . ?
C01Z C01V H2 106.8 . . ?
C020 C01V Si01 112.60(18) . . ?
C020 C01V H2 106.8 . . ?
C020 C01V C01Z 112.2(2) . . ?
C01T C01W H3 109.5 . . ?
C01T C01W HD 109.5 . . ?
C01T C01W HE 109.5 . . ?
H3 C01W HD 109.5 . . ?
H3 C01W HE 109.5 . . ?
HD C01W HE 109.5 . . ?
Si01 C01X H4 104.1 . . ?
C01Y C01X Si01 113.74(19) . . ?
C01Y C01X H4 104.1 . . ?
C01Y C01X C021 114.3(3) . . ?
C021 C01X Si01 114.76(19) . . ?
C021 C01X H4 104.1 . . ?
C01X C01Y H5 109.5 . . ?
C01X C01Y HF 109.5 . . ?
C01X C01Y HG 109.5 . . ?
H5 C01Y HF 109.5 . . ?
H5 C01Y HG 109.5 . . ?
HF C01Y HG 109.5 . . ?
C01V C01Z H6 109.5 . . ?
C01V C01Z HH 109.5 . . ?
C01V C01Z HI 109.5 . . ?
H6 C01Z HH 109.5 . . ?
H6 C01Z HI 109.5 . . ?
HH C01Z HI 109.5 . . ?
C01V C020 H02A 109.5 . . ?
C01V C020 H02B 109.5 . . ?
C01V C020 H02C 109.5 . . ?
H02A C020 H02B 109.5 . . ?
H02A C020 H02C 109.5 . . ?
H02B C020 H02C 109.5 . . ?
C01X C021 H02D 109.5 . . ?
C01X C021 H02E 109.5 . . ?
C01X C021 H02F 109.5 . . ?
H02D C021 H02E 109.5 . . ?
H02D C021 H02F 109.5 . . ?
H02E C021 H02F 109.5 . . ?

loop_
_geom_bond_atom_site_label_1
_geom_bond_atom_site_label_2
_geom_bond_distance
_geom_bond_site_symmetry_2
_geom_bond_publ_flag
Si01 C01R 1.838(2) . ?
Si01 C01T 1.877(2) . ?
Si01 C01V 1.888(2) . ?
Si01 C01X 1.873(3) . ?
C002 C006 1.442(2) . ?
C002 C009 1.414(3) . ?
C002 C00R 1.428(3) . ?
C003 C004 1.473(2) . ?
C003 C005 1.431(3) . ?
C003 C006 1.428(3) . ?
C004 C007 1.478(2) . ?
C004 C00G 1.452(3) . ?
C005 C00B 1.433(2) . ?
C005 C00E 1.428(3) . ?
C006 C015 1.426(3) . ?
C007 C008 1.427(2) . ?
C007 C00A 1.428(3) . ?
C008 C00C 1.447(2) . ?
C008 C00P 1.425(3) . ?
C009 C00B 1.406(3) . ?
C009 C00V 1.500(2) . ?
C00A C00M 1.435(2) . ?
C00A C00O 1.428(3) . ?
C00B C00X 1.431(3) . ?
C00C C00D 1.412(3) . ?
C00C C00N 1.431(3) . ?
C00D C00M 1.404(3) . ?
C00D C00Y 1.505(2) . ?
C00E H00E 0.9500 . ?
C00E C01C 1.364(3) . ?
C00F C00G 1.449(2) . ?
C00F C00H 1.433(2) . ?
C00F C00Q 1.426(3) . ?
C00G C00I 1.449(2) . ?
C00H C012 1.412(3) . ?
C00H C01A 1.424(3) . ?
C00I C00J 1.424(3) . ?
C00I C00L 1.433(2) . ?
C00J H00J 0.9500 . ?
C00J C019 1.368(3) . ?
C00K C00V 1.398(3) . ?
C00K C014 1.396(3) . ?
C00K C01O 1.504(3) . ?
C00L C00Z 1.425(3) . ?
C00L C012 1.415(3) . ?
C00M C01L 1.430(3) . ?
C00N H00N 0.9500 . ?
C00N C013 1.360(3) . ?
C00O H00O 0.9500 . ?
C00O C01H 1.362(3) . ?
C00P H00P 0.9500 . ?
C00P C00W 1.361(3) . ?
C00Q H00Q 0.9500 . ?
C00Q C00T 1.367(3) . ?
C00R H00R 0.9500 . ?
C00R C01G 1.351(3) . ?
C00S H00S 0.9500 . ?
C00S C00U 1.389(3) . ?
C00S C018 1.391(3) . ?
C00T H00T 0.9500 . ?
C00T C01B 1.405(3) . ?
C00U C00V 1.404(3) . ?
C00U C01M 1.509(3) . ?
C00W H00W 0.9500 . ?
C00W C013 1.415(3) . ?
C00X H00X 0.9500 . ?
C00X C017 1.360(3) . ?
C00Y C010 1.408(3) . ?
C00Y C011 1.402(3) . ?
C00Z H00Z 0.9500 . ?
C00Z C01D 1.355(3) . ?
C010 C016 1.389(3) . ?
C010 C01Q 1.501(3) . ?
C011 C01I 1.401(3) . ?
C011 C01S 1.505(3) . ?
C012 C01F 1.430(3) . ?
C013 H013 0.9500 . ?
C014 H014 0.9500 . ?
C014 C018 1.382(3) . ?
C015 H015 0.9500 . ?
C015 C01J 1.360(3) . ?
C016 H016 0.9500 . ?
C016 C01E 1.391(3) . ?
C017 H017 0.9500 . ?
C017 C01C 1.417(3) . ?
C018 C01N 1.510(3) . ?
C019 H019 0.9500 . ?
C019 C01D 1.407(3) . ?
C01A H01A 0.9500 . ?
C01A C01B 1.359(3) . ?
C01B H01B 0.9500 . ?
C01C H01C 0.9500 . ?
C01D H01D 0.9500 . ?
C01E C01I 1.379(3) . ?
C01E C01P 1.512(3) . ?
C01F C01R 1.211(3) . ?
C01G H01G 0.9500 . ?
C01G C01J 1.413(3) . ?
C01H H01H 0.9500 . ?
C01H C01K 1.413(3) . ?
C01I H01I 0.9500 . ?
C01J H01J 0.9500 . ?
C01K H01K 0.9500 . ?
C01K C01L 1.354(3) . ?
C01L H01L 0.9500 . ?
C01M H01E 0.9800 . ?
C01M H01F 0.9800 . ?
C01M H01M 0.9800 . ?
C01N H01N 0.9800 . ?
C01N H01O 0.9800 . ?
C01N H01P 0.9800 . ?
C01O H01Q 0.9800 . ?
C01O H01R 0.9800 . ?
C01O H01S 0.9800 . ?
C01P H01T 0.9800 . ?
C01P H01U 0.9800 . ?
C01P H01V 0.9800 . ?
C01Q H01W 0.9800 . ?
C01Q H01X 0.9800 . ?
C01Q H01Y 0.9800 . ?
C01S H01Z 0.9800 . ?
C01S H 0.9800 . ?
C01S HA 0.9800 . ?
C01T H01 1.0000 . ?
C01T C01U 1.539(3) . ?
C01T C01W 1.546(3) . ?
C01U H1 0.9800 . ?
C01U HB 0.9800 . ?
C01U HC 0.9800 . ?
C01V H2 1.0000 . ?
C01V C01Z 1.543(4) . ?
C01V C020 1.529(4) . ?
C01W H3 0.9800 . ?
C01W HD 0.9800 . ?
C01W HE 0.9800 . ?
C01X H4 1.0000 . ?
C01X C01Y 1.502(3) . ?
C01X C021 1.519(4) . ?
C01Y H5 0.9800 . ?
C01Y HF 0.9800 . ?
C01Y HG 0.9800 . ?
C01Z H6 0.9800 . ?
C01Z HH 0.9800 . ?
C01Z HI 0.9800 . ?
C020 H02A 0.9800 . ?
C020 H02B 0.9800 . ?
C020 H02C 0.9800 . ?
C021 H02D 0.9800 . ?
C021 H02E 0.9800 . ?
C021 H02F 0.9800 . ?

loop_
_geom_torsion_atom_site_label_1
_geom_torsion_atom_site_label_2
_geom_torsion_atom_site_label_3
_geom_torsion_atom_site_label_4
_geom_torsion
_geom_torsion_site_symmetry_1
_geom_torsion_site_symmetry_2
_geom_torsion_site_symmetry_3
_geom_torsion_site_symmetry_4
_geom_torsion_publ_flag
C002 C006 C015 C01J -4.1(3) . . . . ?
C002 C009 C00B C005 2.7(3) . . . . ?
C002 C009 C00B C00X -178.02(17) . . . . ?
C002 C009 C00V C00K 82.4(2) . . . . ?
C002 C009 C00V C00U -93.5(2) . . . . ?
C002 C00R C01G C01J -1.8(3) . . . . ?
C003 C004 C007 C008 -50.1(2) . . . . ?
C003 C004 C007 C00A 132.56(18) . . . . ?
C003 C004 C00G C00F -38.1(3) . . . . ?
C003 C004 C00G C00I 141.43(17) . . . . ?
C003 C005 C00B C009 3.8(3) . . . . ?
C003 C005 C00B C00X -175.56(17) . . . . ?
C003 C005 C00E C01C 176.00(18) . . . . ?
C003 C006 C015 C01J -177.63(19) . . . . ?
C004 C003 C005 C00B 170.47(16) . . . . ?
C004 C003 C005 C00E -9.9(3) . . . . ?
C004 C003 C006 C002 -174.27(16) . . . . ?
C004 C003 C006 C015 -1.0(3) . . . . ?
C004 C007 C008 C00C -171.67(16) . . . . ?
C004 C007 C008 C00P 1.6(3) . . . . ?
C004 C007 C00A C00M 169.82(16) . . . . ?
C004 C007 C00A C00O -11.6(3) . . . . ?
C004 C00G C00I C00J -7.6(3) . . . . ?
C004 C00G C00I C00L 177.20(17) . . . . ?
C005 C003 C004 C007 133.56(18) . . . . ?
C005 C003 C004 C00G -46.6(2) . . . . ?
C005 C003 C006 C002 2.3(3) . . . . ?
C005 C003 C006 C015 175.58(17) . . . . ?
C005 C00B C00X C017 -1.7(3) . . . . ?
C005 C00E C01C C017 0.6(3) . . . . ?
C006 C002 C009 C00B -6.5(3) . . . . ?
C006 C002 C009 C00V 166.76(16) . . . . ?
C006 C002 C00R C01G -3.2(3) . . . . ?
C006 C003 C004 C007 -49.9(2) . . . . ?
C006 C003 C004 C00G 129.94(18) . . . . ?
C006 C003 C005 C00B -6.2(3) . . . . ?
C006 C003 C005 C00E 173.42(17) . . . . ?
C006 C015 C01J C01G -0.7(3) . . . . ?
C007 C004 C00G C00F 141.70(17) . . . . ?
C007 C004 C00G C00I -38.7(2) . . . . ?
C007 C008 C00C C00D 1.4(3) . . . . ?
C007 C008 C00C C00N 178.66(16) . . . . ?
C007 C008 C00P C00W -177.58(18) . . . . ?
C007 C00A C00M C00D 2.4(3) . . . . ?
C007 C00A C00M C01L -177.59(18) . . . . ?
C007 C00A C00O C01H 178.46(18) . . . . ?
C008 C007 C00A C00M -7.6(3) . . . . ?
C008 C007 C00A C00O 170.98(17) . . . . ?
C008 C00C C00D C00M -6.7(3) . . . . ?
C008 C00C C00D C00Y 167.19(16) . . . . ?
C008 C00C C00N C013 -2.2(3) . . . . ?
C008 C00P C00W C013 0.3(3) . . . . ?
C009 C002 C006 C003 4.0(3) . . . . ?
C009 C002 C006 C015 -169.67(17) . . . . ?
C009 C002 C00R C01G 172.43(18) . . . . ?
C009 C00B C00X C017 179.02(18) . . . . ?
C00A C007 C008 C00C 5.7(3) . . . . ?
C00A C007 C008 C00P 179.00(17) . . . . ?
C00A C00M C01L C01K -2.1(3) . . . . ?
C00A C00O C01H C01K 0.2(3) . . . . ?
C00B C005 C00E C01C -4.4(3) . . . . ?
C00B C009 C00V C00K -104.4(2) . . . . ?
C00B C009 C00V C00U 79.7(2) . . . . ?
C00B C00X C017 C01C -2.2(3) . . . . ?
C00C C008 C00P C00W -4.1(3) . . . . ?
C00C C00D C00M C00A 4.8(3) . . . . ?
C00C C00D C00M C01L -175.17(18) . . . . ?
C00C C00D C00Y C010 -96.5(2) . . . . ?
C00C C00D C00Y C011 80.7(2) . . . . ?
C00C C00N C013 C00W -1.7(3) . . . . ?
C00D C00C C00N C013 175.00(18) . . . . ?
C00D C00M C01L C01K 177.9(2) . . . . ?
C00D C00Y C010 C016 174.55(18) . . . . ?
C00D C00Y C010 C01Q -4.4(3) . . . . ?
C00D C00Y C011 C01I -173.72(18) . . . . ?
C00D C00Y C011 C01S 6.3(3) . . . . ?
C00E C005 C00B C009 -175.85(16) . . . . ?
C00E C005 C00B C00X 4.8(3) . . . . ?
C00F C00G C00I C00J 172.02(17) . . . . ?
C00F C00G C00I C00L -3.2(3) . . . . ?
C00F C00H C012 C00L -1.9(3) . . . . ?
C00F C00H C012 C01F 178.97(17) . . . . ?
C00F C00H C01A C01B -2.1(3) . . . . ?
C00F C00Q C00T C01B 0.7(3) . . . . ?
C00G C004 C007 C008 130.10(18) . . . . ?
C00G C004 C007 C00A -47.3(2) . . . . ?
C00G C00F C00H C012 3.7(3) . . . . ?
C00G C00F C00H C01A -178.18(17) . . . . ?
C00G C00F C00Q C00T 178.89(18) . . . . ?
C00G C00I C00J C019 178.78(18) . . . . ?
C00G C00I C00L C00Z -177.43(17) . . . . ?
C00G C00I C00L C012 5.0(3) . . . . ?
C00H C00F C00G C004 178.48(17) . . . . ?
C00H C00F C00G C00I -1.1(3) . . . . ?
C00H C00F C00Q C00T -5.0(3) . . . . ?
C00H C01A C01B C00T -2.4(3) . . . . ?
C00I C00J C019 C01D 0.4(3) . . . . ?
C00I C00L C00Z C01D -3.1(3) . . . . ?
C00I C00L C012 C00H -2.4(3) . . . . ?
C00I C00L C012 C01F 176.71(17) . . . . ?
C00J C00I C00L C00Z 7.0(3) . . . . ?
C00J C00I C00L C012 -170.51(17) . . . . ?
C00J C019 C01D C00Z 3.9(3) . . . . ?
C00K C014 C018 C00S -1.7(3) . . . . ?
C00K C014 C018 C01N 174.95(19) . . . . ?
C00L C00I C00J C019 -5.8(3) . . . . ?
C00L C00Z C01D C019 -2.5(3) . . . . ?
C00M C00A C00O C01H -2.9(3) . . . . ?
C00M C00D C00Y C010 77.4(2) . . . . ?
C00M C00D C00Y C011 -105.4(2) . . . . ?
C00N C00C C00D C00M 176.08(17) . . . . ?
C00N C00C C00D C00Y -10.0(3) . . . . ?
C00O C00A C00M C00D -176.28(17) . . . . ?
C00O C00A C00M C01L 3.7(3) . . . . ?
C00O C01H C01K C01L 1.6(3) . . . . ?
C00P C008 C00C C00D -172.27(17) . . . . ?
C00P C008 C00C C00N 5.0(2) . . . . ?
C00P C00W C013 C00N 2.7(3) . . . . ?
C00Q C00F C00G C004 -5.6(3) . . . . ?
C00Q C00F C00G C00I 174.83(17) . . . . ?
C00Q C00F C00H C012 -172.53(17) . . . . ?
C00Q C00F C00H C01A 5.6(3) . . . . ?
C00Q C00T C01B C01A 3.2(3) . . . . ?
C00R C002 C006 C003 179.65(16) . . . . ?
C00R C002 C006 C015 6.0(3) . . . . ?
C00R C002 C009 C00B 177.92(17) . . . . ?
C00R C002 C009 C00V -8.8(3) . . . . ?
C00R C01G C01J C015 3.8(3) . . . . ?
C00S C00U C00V C009 173.59(17) . . . . ?
C00S C00U C00V C00K -2.3(3) . . . . ?
C00U C00S C018 C014 2.9(3) . . . . ?
C00U C00S C018 C01N -173.82(19) . . . . ?
C00V C009 C00B C005 -170.45(16) . . . . ?
C00V C009 C00B C00X 8.9(3) . . . . ?
C00V C00K C014 C018 -1.5(3) . . . . ?
C00X C017 C01C C00E 2.8(3) . . . . ?
C00Y C00D C00M C00A -168.99(17) . . . . ?
C00Y C00D C00M C01L 11.0(3) . . . . ?
C00Y C010 C016 C01E -1.1(3) . . . . ?
C00Y C011 C01I C01E -0.4(3) . . . . ?
C00Z C00L C012 C00H -179.95(18) . . . . ?
C00Z C00L C012 C01F -0.8(3) . . . . ?
C010 C00Y C011 C01I 3.4(3) . . . . ?
C010 C00Y C011 C01S -176.5(2) . . . . ?
C010 C016 C01E C01I 4.1(3) . . . . ?
C010 C016 C01E C01P -173.02(19) . . . . ?
C011 C00Y C010 C016 -2.7(3) . . . . ?
C011 C00Y C010 C01Q 178.36(19) . . . . ?
C012 C00H C01A C01B 176.05(18) . . . . ?
C012 C00L C00Z C01D 174.38(19) . . . . ?
C014 C00K C00V C009 -172.26(18) . . . . ?
C014 C00K C00V C00U 3.5(3) . . . . ?
C016 C01E C01I C011 -3.3(3) . . . . ?
C018 C00S C00U C00V -0.9(3) . . . . ?
C018 C00S C00U C01M 177.27(19) . . . . ?
C01A C00H C012 C00L 179.97(18) . . . . ?
C01A C00H C012 C01F 0.8(3) . . . . ?
C01H C01K C01L C00M -0.6(3) . . . . ?
C01M C00U C00V C009 -4.5(3) . . . . ?
C01M C00U C00V C00K 179.54(19) . . . . ?
C01O C00K C00V C009 5.6(3) . . . . ?
C01O C00K C00V C00U -178.62(19) . . . . ?
C01O C00K C014 C018 -179.39(19) . . . . ?
C01P C01E C01I C011 173.73(19) . . . . ?
C01Q C010 C016 C01E 177.8(2) . . . . ?
C01R Si01 C01T C01U 175.12(17) . . . . ?
C01R Si01 C01T C01W -57.3(2) . . . . ?
C01R Si01 C01V C01Z 57.2(2) . . . . ?
C01R Si01 C01V C020 -69.8(2) . . . . ?
C01R Si01 C01X C01Y -166.6(2) . . . . ?
C01R Si01 C01X C021 59.1(3) . . . . ?
C01S C011 C01I C01E 179.6(2) . . . . ?
C01T Si01 C01V C01Z 171.79(18) . . . . ?
C01T Si01 C01V C020 44.8(2) . . . . ?
C01T Si01 C01X C01Y 73.6(2) . . . . ?
C01T Si01 C01X C021 -60.7(3) . . . . ?
C01V Si01 C01T C01U 59.9(2) . . . . ?
C01V Si01 C01T C01W -172.49(17) . . . . ?
C01V Si01 C01X C01Y -50.7(2) . . . . ?
C01V Si01 C01X C021 175.0(2) . . . . ?
C01X Si01 C01T C01U -64.1(2) . . . . ?
C01X Si01 C01T C01W 63.6(2) . . . . ?
C01X Si01 C01V C01Z -59.4(2) . . . . ?
C01X Si01 C01V C020 173.6(2) . . . . ?
